data_4034736
loop_
_publ_author_name
'Chong, Kam-Weng'
'Thomas, Noel F.'
'Low, Yun-Yee'
'Kam, Toh-Seok'

_publ_section_title
;
 Reactivity of Anodically Generated 4-Methoxystilbene Cation Radicals: The
 Influence of Ortho-Substituted Hydroxymethyl, Aminomethyl, and Carboxylic
 Acid Groups.
;
_journal_issue 24
_journal_name_full 'The Journal of organic chemistry'
_journal_page_first 15087
_journal_page_last 15100
_journal_paper_doi 10.1021/acs.joc.8b02360
_journal_volume 83
_journal_year 2018
_chemical_formula_moiety 'C32 H26 O6'
_chemical_formula_sum 'C32 H26 O6'
_chemical_formula_weight 506.53
_chemical_melting_point 152.0(10)
_space_group_crystal_system triclinic
_space_group_IT_number 2
_space_group_name_Hall '-P 1'
_space_group_name_H-M_alt 'P -1'
_atom_sites_solution_hydrogens geom
_audit_creation_method SHELXL-2014/7
_cell_angle_alpha 86.377(2)
_cell_angle_beta 75.857(2)
_cell_angle_gamma 85.172(2)
_cell_formula_units_Z 2
_cell_length_a 8.2269(3)
_cell_length_b 10.6619(3)
_cell_length_c 14.6780(4)
_cell_measurement_reflns_used 849
_cell_measurement_temperature 296(2)
_cell_measurement_theta_max 26.46
_cell_measurement_theta_min 2.34
_cell_volume 1242.81(7)
_computing_cell_refinement 'SAINT (Bruker, 2007)'
_computing_data_collection 'APEX2 (Bruker, 2007)'
_computing_data_reduction 'SAINT (Bruker, 2007)'
_computing_molecular_graphics 'X-SEED (Barbour, 2001)'
_computing_publication_material 'enCIFer (Allen, et. al., J. Applied Cryst., 37, 335-338, 2004)'
_computing_structure_refinement 'SHELXL-2014/7 (Sheldrick, 2014)'
_computing_structure_solution 'SHELXL-2014/7 (Sheldrick, 2014)'
_diffrn_ambient_temperature 296(2)
_diffrn_measured_fraction_theta_full 0.968
_diffrn_measured_fraction_theta_max 0.951
_diffrn_measurement_device_type 'Bruker APEX-II CCD'
_diffrn_measurement_method '\w scans'
_diffrn_radiation_type MoK\a
_diffrn_radiation_wavelength 0.71073
_diffrn_reflns_av_R_equivalents 0.0129
_diffrn_reflns_av_unetI/netI 0.0303
_diffrn_reflns_Laue_measured_fraction_full 0.968
_diffrn_reflns_Laue_measured_fraction_max 0.951
_diffrn_reflns_limit_h_max 10
_diffrn_reflns_limit_h_min -7
_diffrn_reflns_limit_k_max 13
_diffrn_reflns_limit_k_min -13
_diffrn_reflns_limit_l_max 18
_diffrn_reflns_limit_l_min -18
_diffrn_reflns_number 6543
_diffrn_reflns_point_group_measured_fraction_full 0.968
_diffrn_reflns_point_group_measured_fraction_max 0.951
_diffrn_reflns_theta_full 25.242
_diffrn_reflns_theta_max 26.550
_diffrn_reflns_theta_min 1.432
_diffrn_source 'fine-focus sealed tube'
_exptl_absorpt_coefficient_mu 0.093
_exptl_absorpt_correction_T_max 1.00000
_exptl_absorpt_correction_T_min 0.82163
_exptl_absorpt_correction_type multi-scan
_exptl_absorpt_process_details
;
CrysAlisPro 1.171.38.43 (Rigaku Oxford Diffraction, 2015)
Empirical absorption correction using spherical harmonics,
 implemented in SCALE3 ABSPACK scaling algorithm.
;
_exptl_crystal_colour colorless
_exptl_crystal_density_diffrn 1.354
_exptl_crystal_description block
_exptl_crystal_F_000 532
_exptl_crystal_size_max 0.5
_exptl_crystal_size_mid 0.3
_exptl_crystal_size_min 0.2
_refine_diff_density_max 0.252
_refine_diff_density_min -0.242
_refine_diff_density_rms 0.042
_refine_ls_extinction_method none
_refine_ls_goodness_of_fit_ref 1.014
_refine_ls_hydrogen_treatment constr
_refine_ls_matrix_type full
_refine_ls_number_parameters 345
_refine_ls_number_reflns 4935
_refine_ls_number_restraints 0
_refine_ls_restrained_S_all 1.014
_refine_ls_R_factor_all 0.0522
_refine_ls_R_factor_gt 0.0391
_refine_ls_shift/su_max <0.001
_refine_ls_shift/su_mean <0.001
_refine_ls_structure_factor_coef Fsqd
_refine_ls_weighting_details 'w=1/[\s^2^(Fo^2^)+(0.0420P)^2^+0.5553P] where P=(Fo^2^+2Fc^2^)/3'
_refine_ls_weighting_scheme calc
_refine_ls_wR_factor_gt 0.0914
_refine_ls_wR_factor_ref 0.0997
_reflns_Friedel_coverage 0.000
_reflns_number_gt 4033
_reflns_number_total 4935
_reflns_threshold_expression 'I > 2\s(I)'
_cod_data_source_file jo8b02360_si_006.cif
_cod_data_source_block CKW_4926
_cod_depositor_comments
;
The following automatic conversions were performed:

data name '__computing_structure_refinement' was replaced with
'_computing_structure_refinement'.

Automatic conversion script
Id: cif_correct_tags 6909 2019-04-08 15:41:33Z antanas 

The following automatic conversions were performed:

data item '_chemical_melting_point' value '151-153' was changed to
'152.0(10)' -- the average value was taken and precision was
estimated.

Automatic conversion script
Id: cif_fix_values 6909 2019-04-08 15:41:33Z antanas 
;
_cod_database_code 4034736
_shelx_shelxl_version_number 2014/7
_shelx_space_group_comment
;
The symmetry employed for this shelxl refinement is uniquely defined
by the following loop, which should always be used as a source of
symmetry information in preference to the above space-group names.
They are only intended as comments.
;

loop_
_space_group_symop_operation_xyz
'x, y, z'
'-x, -y, -z'

loop_
_atom_site_label
_atom_site_type_symbol
_atom_site_fract_x
_atom_site_fract_y
_atom_site_fract_z
_atom_site_U_iso_or_equiv
_atom_site_adp_type
_atom_site_occupancy
_atom_site_site_symmetry_order
_atom_site_calc_flag
_atom_site_refinement_flags_posn
_atom_site_refinement_flags_adp
O7B O 0.73188(13) 0.86285(9) 0.11608(7) 0.0219(2) Uani 1 1 d . .
O7A O 0.62656(12) 0.65600(9) 0.32186(7) 0.0200(2) Uani 1 1 d . .
O4A O 0.58496(13) 0.98076(10) 0.67778(7) 0.0242(2) Uani 1 1 d . .
O15A O 0.59107(14) 0.45502(10) 0.35744(9) 0.0317(3) Uani 1 1 d . .
O4B O 1.19355(15) 1.25457(10) 0.21539(8) 0.0311(3) Uani 1 1 d . .
O15B O 0.50530(14) 0.79327(11) 0.08680(8) 0.0293(3) Uani 1 1 d . .
C10A C 0.85885(18) 0.52179(13) 0.35839(10) 0.0185(3) Uani 1 1 d . .
C1A C 0.70145(18) 0.81195(13) 0.41831(10) 0.0183(3) Uani 1 1 d . .
C3A C 0.54658(19) 0.82405(14) 0.58096(10) 0.0216(3) Uani 1 1 d . .
H3A H 0.4665 0.7927 0.6316 0.026 Uiso 1 1 calc R U
C8B C 0.95186(18) 0.71678(13) 0.16271(10) 0.0181(3) Uani 1 1 d . .
H8B H 1.0735 0.6977 0.1422 0.022 Uiso 1 1 calc R U
C15B C 0.64555(19) 0.76834(14) 0.09789(10) 0.0213(3) Uani 1 1 d . .
C9A C 0.97354(18) 0.61166(13) 0.32043(10) 0.0178(3) Uani 1 1 d . .
C6A C 0.78858(19) 0.91294(13) 0.43115(10) 0.0213(3) Uani 1 1 d . .
H6A H 0.8713 0.9426 0.3811 0.026 Uiso 1 1 calc R U
C7A C 0.72789(18) 0.76201(13) 0.32027(10) 0.0183(3) Uani 1 1 d . .
H7A H 0.6868 0.8298 0.2815 0.022 Uiso 1 1 calc R U
C5B C 1.2276(2) 1.07033(14) 0.12011(11) 0.0243(3) Uani 1 1 d . .
H5B H 1.3409 1.0807 0.0940 0.029 Uiso 1 1 calc R U
C10B C 0.72846(19) 0.63864(14) 0.09559(10) 0.0215(3) Uani 1 1 d . .
C7B C 0.91270(18) 0.83775(13) 0.10669(10) 0.0204(3) Uani 1 1 d . .
H7B H 0.9645 0.8242 0.0401 0.024 Uiso 1 1 calc R U
C16A C 0.6702(2) 1.08802(14) 0.68878(11) 0.0251(3) Uani 1 1 d . .
H16A H 0.7884 1.0650 0.6788 0.038 Uiso 1 1 calc R U
H16B H 0.6274 1.1175 0.7512 0.038 Uiso 1 1 calc R U
H16C H 0.6521 1.1537 0.6437 0.038 Uiso 1 1 calc R U
C15A C 0.68427(19) 0.53908(14) 0.34726(10) 0.0212(3) Uani 1 1 d . .
C11A C 0.9086(2) 0.41084(14) 0.40340(10) 0.0228(3) Uani 1 1 d . .
H11A H 0.8312 0.3515 0.4284 0.027 Uiso 1 1 calc R U
C4B C 1.1327(2) 1.15391(14) 0.18510(10) 0.0240(3) Uani 1 1 d . .
C6B C 1.1505(2) 0.97107(14) 0.09482(10) 0.0234(3) Uani 1 1 d . .
H6B H 1.2140 0.9150 0.0517 0.028 Uiso 1 1 calc R U
C14B C 0.94102(19) 0.48672(14) 0.12924(10) 0.0215(3) Uani 1 1 d . .
H14B H 1.0357 0.4662 0.1527 0.026 Uiso 1 1 calc R U
C14A C 1.13929(19) 0.58821(14) 0.32722(10) 0.0210(3) Uani 1 1 d . .
H14A H 1.2178 0.6464 0.3012 0.025 Uiso 1 1 calc R U
C4A C 0.63159(19) 0.92737(14) 0.59163(10) 0.0206(3) Uani 1 1 d . .
C2B C 0.8867(2) 1.03952(14) 0.19606(10) 0.0234(3) Uani 1 1 d . .
H2B H 0.7726 1.0307 0.2206 0.028 Uiso 1 1 calc R U
C11B C 0.6541(2) 0.54410(15) 0.06205(11) 0.0256(3) Uani 1 1 d . .
H11B H 0.5567 0.5633 0.0410 0.031 Uiso 1 1 calc R U
C1B C 0.98175(19) 0.95352(13) 0.13214(10) 0.0209(3) Uani 1 1 d . .
C2A C 0.58062(18) 0.76758(14) 0.49514(10) 0.0201(3) Uani 1 1 d . .
H2A H 0.5220 0.6991 0.4887 0.024 Uiso 1 1 calc R U
C3B C 0.9624(2) 1.13759(14) 0.22278(11) 0.0261(3) Uani 1 1 d . .
H3B H 0.8991 1.1932 0.2663 0.031 Uiso 1 1 calc R U
C8A C 0.91288(18) 0.72905(13) 0.27174(10) 0.0176(3) Uani 1 1 d . .
H8A H 0.9767 0.7977 0.2829 0.021 Uiso 1 1 calc R U
C9B C 0.87222(18) 0.61110(13) 0.12971(10) 0.0196(3) Uani 1 1 d . .
C13A C 1.1881(2) 0.47833(15) 0.37261(11) 0.0256(3) Uani 1 1 d . .
H13A H 1.2988 0.4640 0.3775 0.031 Uiso 1 1 calc R U
C12B C 0.7254(2) 0.42186(15) 0.06018(11) 0.0267(3) Uani 1 1 d . .
H12B H 0.6779 0.3589 0.0365 0.032 Uiso 1 1 calc R U
C5A C 0.75593(19) 0.97098(14) 0.51651(11) 0.0227(3) Uani 1 1 d . .
H5A H 0.8164 1.0382 0.5234 0.027 Uiso 1 1 calc R U
C12A C 1.0729(2) 0.38966(14) 0.41066(11) 0.0254(3) Uani 1 1 d . .
H12A H 1.1064 0.3163 0.4409 0.031 Uiso 1 1 calc R U
C13B C 0.8685(2) 0.39385(14) 0.09396(10) 0.0247(3) Uani 1 1 d . .
H13B H 0.9164 0.3116 0.0929 0.030 Uiso 1 1 calc R U
C16B C 1.3671(2) 1.27500(16) 0.17843(12) 0.0317(4) Uani 1 1 d . .
H16D H 1.4348 1.2028 0.1939 0.048 Uiso 1 1 calc R U
H16E H 1.3940 1.3481 0.2052 0.048 Uiso 1 1 calc R U
H16F H 1.3891 1.2879 0.1113 0.048 Uiso 1 1 calc R U

loop_
_atom_site_aniso_label
_atom_site_aniso_U_11
_atom_site_aniso_U_22
_atom_site_aniso_U_33
_atom_site_aniso_U_23
_atom_site_aniso_U_13
_atom_site_aniso_U_12
O7B 0.0224(6) 0.0222(5) 0.0210(5) -0.0008(4) -0.0068(4) 0.0034(4)
O7A 0.0174(5) 0.0209(5) 0.0220(5) -0.0017(4) -0.0059(4) 0.0001(4)
O4A 0.0274(6) 0.0251(5) 0.0190(5) -0.0052(4) -0.0028(4) -0.0007(4)
O15A 0.0230(6) 0.0257(6) 0.0463(7) 0.0010(5) -0.0071(5) -0.0068(5)
O4B 0.0344(7) 0.0242(6) 0.0335(6) -0.0048(5) -0.0036(5) -0.0059(5)
O15B 0.0253(6) 0.0342(6) 0.0298(6) -0.0057(5) -0.0113(5) 0.0064(5)
C10A 0.0193(7) 0.0199(7) 0.0160(7) -0.0028(5) -0.0039(6) 0.0014(6)
C1A 0.0171(7) 0.0181(7) 0.0192(7) 0.0008(5) -0.0058(6) 0.0045(6)
C3A 0.0208(7) 0.0239(7) 0.0182(7) 0.0016(6) -0.0026(6) 0.0012(6)
C8B 0.0172(7) 0.0190(7) 0.0167(7) 0.0002(5) -0.0025(5) 0.0017(6)
C15B 0.0218(8) 0.0265(8) 0.0154(7) -0.0011(6) -0.0055(6) 0.0016(6)
C9A 0.0195(7) 0.0191(7) 0.0149(7) -0.0034(5) -0.0051(5) 0.0023(6)
C6A 0.0214(8) 0.0210(7) 0.0190(7) 0.0013(6) -0.0014(6) 0.0001(6)
C7A 0.0180(7) 0.0174(7) 0.0192(7) 0.0003(5) -0.0048(6) 0.0008(6)
C5B 0.0251(8) 0.0257(8) 0.0213(7) 0.0038(6) -0.0055(6) -0.0011(6)
C10B 0.0227(8) 0.0242(7) 0.0170(7) -0.0013(6) -0.0040(6) 0.0006(6)
C7B 0.0204(7) 0.0216(7) 0.0173(7) 0.0002(6) -0.0026(6) 0.0024(6)
C16A 0.0277(8) 0.0254(8) 0.0234(8) -0.0064(6) -0.0084(6) 0.0022(6)
C15A 0.0205(7) 0.0218(7) 0.0200(7) -0.0004(6) -0.0027(6) -0.0008(6)
C11A 0.0276(8) 0.0187(7) 0.0207(7) -0.0008(6) -0.0038(6) -0.0002(6)
C4B 0.0328(9) 0.0189(7) 0.0203(7) 0.0025(6) -0.0075(6) -0.0017(6)
C6B 0.0273(8) 0.0233(8) 0.0180(7) 0.0002(6) -0.0043(6) 0.0033(6)
C14B 0.0238(8) 0.0230(7) 0.0168(7) 0.0009(6) -0.0042(6) 0.0013(6)
C14A 0.0202(7) 0.0227(7) 0.0206(7) -0.0034(6) -0.0054(6) -0.0009(6)
C4A 0.0227(8) 0.0216(7) 0.0171(7) -0.0016(6) -0.0062(6) 0.0054(6)
C2B 0.0258(8) 0.0197(7) 0.0219(8) 0.0033(6) -0.0019(6) -0.0001(6)
C11B 0.0235(8) 0.0313(8) 0.0232(8) -0.0026(6) -0.0075(6) -0.0019(6)
C1B 0.0270(8) 0.0180(7) 0.0168(7) 0.0036(5) -0.0057(6) 0.0009(6)
C2A 0.0189(7) 0.0201(7) 0.0213(7) 0.0005(6) -0.0059(6) 0.0004(6)
C3B 0.0327(9) 0.0189(7) 0.0226(8) -0.0006(6) 0.0001(7) 0.0014(6)
C8A 0.0177(7) 0.0185(7) 0.0169(7) -0.0008(5) -0.0049(6) -0.0007(6)
C9B 0.0206(7) 0.0220(7) 0.0145(7) -0.0001(5) -0.0016(6) -0.0005(6)
C13A 0.0219(8) 0.0304(8) 0.0263(8) -0.0065(6) -0.0109(6) 0.0073(6)
C12B 0.0309(9) 0.0257(8) 0.0239(8) -0.0039(6) -0.0052(7) -0.0062(7)
C5A 0.0248(8) 0.0186(7) 0.0248(8) -0.0011(6) -0.0061(6) -0.0009(6)
C12A 0.0320(9) 0.0225(8) 0.0220(8) -0.0013(6) -0.0097(7) 0.0073(6)
C13B 0.0322(9) 0.0202(7) 0.0197(7) 0.0004(6) -0.0033(6) -0.0005(6)
C16B 0.0353(10) 0.0307(9) 0.0297(9) -0.0001(7) -0.0068(7) -0.0091(7)

loop_
_atom_type_symbol
_atom_type_description
_atom_type_scat_dispersion_real
_atom_type_scat_dispersion_imag
_atom_type_scat_source
C C 0.0033 0.0016 'International Tables Vol C Tables 4.2.6.8 and 6.1.1.4'
H H 0.0000 0.0000 'International Tables Vol C Tables 4.2.6.8 and 6.1.1.4'
O O 0.0106 0.0060 'International Tables Vol C Tables 4.2.6.8 and 6.1.1.4'

loop_
_geom_angle_atom_site_label_1
_geom_angle_atom_site_label_2
_geom_angle_atom_site_label_3
_geom_angle
C15B O7B C7B 117.63(11)
C15A O7A C7A 119.12(11)
C4A O4A C16A 116.71(12)
C4B O4B C16B 117.65(12)
C9A C10A C11A 120.78(14)
C9A C10A C15A 120.48(13)
C11A C10A C15A 118.66(13)
C6A C1A C2A 117.83(13)
C6A C1A C7A 119.62(13)
C2A C1A C7A 122.28(13)
C2A C3A C4A 120.29(14)
C2A C3A H3A 119.9
C4A C3A H3A 119.9
C9B C8B C7B 107.41(12)
C9B C8B C8A 115.70(12)
C7B C8B C8A 115.06(11)
C9B C8B H8B 105.9
C7B C8B H8B 105.9
C8A C8B H8B 105.9
O15B C15B O7B 118.65(13)
O15B C15B C10B 123.88(14)
O7B C15B C10B 117.44(13)
C14A C9A C10A 118.74(13)
C14A C9A C8A 122.88(13)
C10A C9A C8A 118.37(13)
C5A C6A C1A 121.99(14)
C5A C6A H6A 119.0
C1A C6A H6A 119.0
O7A C7A C1A 111.12(11)
O7A C7A C8A 111.08(11)
C1A C7A C8A 113.97(12)
O7A C7A H7A 106.7
C1A C7A H7A 106.7
C8A C7A H7A 106.7
C6B C5B C4B 119.04(14)
C6B C5B H5B 120.5
C4B C5B H5B 120.5
C11B C10B C9B 120.88(14)
C11B C10B C15B 117.99(14)
C9B C10B C15B 121.07(13)
O7B C7B C1B 108.65(11)
O7B C7B C8B 111.56(11)
C1B C7B C8B 114.28(12)
O7B C7B H7B 107.3
C1B C7B H7B 107.3
C8B C7B H7B 107.3
O4A C16A H16A 109.5
O4A C16A H16B 109.5
H16A C16A H16B 109.5
O4A C16A H16C 109.5
H16A C16A H16C 109.5
H16B C16A H16C 109.5
O15A C15A O7A 117.93(14)
O15A C15A C10A 123.95(14)
O7A C15A C10A 118.10(12)
C12A C11A C10A 119.81(14)
C12A C11A H11A 120.1
C10A C11A H11A 120.1
O4B C4B C5B 124.57(14)
O4B C4B C3B 115.78(13)
C5B C4B C3B 119.65(14)
C1B C6B C5B 121.83(14)
C1B C6B H6B 119.1
C5B C6B H6B 119.1
C13B C14B C9B 120.13(14)
C13B C14B H14B 119.9
C9B C14B H14B 119.9
C13A C14A C9A 120.37(14)
C13A C14A H14A 119.8
C9A C14A H14A 119.8
O4A C4A C3A 116.42(13)
O4A C4A C5A 124.01(13)
C3A C4A C5A 119.56(13)
C3B C2B C1B 120.06(14)
C3B C2B H2B 120.0
C1B C2B H2B 120.0
C12B C11B C10B 119.89(15)
C12B C11B H11B 120.1
C10B C11B H11B 120.1
C6B C1B C2B 118.65(14)
C6B C1B C7B 118.03(13)
C2B C1B C7B 123.19(14)
C3A C2A C1A 121.01(14)
C3A C2A H2A 119.5
C1A C2A H2A 119.5
C2B C3B C4B 120.74(14)
C2B C3B H3B 119.6
C4B C3B H3B 119.6
C9A C8A C7A 108.46(11)
C9A C8A C8B 111.79(11)
C7A C8A C8B 115.59(12)
C9A C8A H8A 106.8
C7A C8A H8A 106.8
C8B C8A H8A 106.8
C10B C9B C14B 118.64(13)
C10B C9B C8B 119.23(13)
C14B C9B C8B 122.10(13)
C12A C13A C14A 120.51(15)
C12A C13A H13A 119.7
C14A C13A H13A 119.7
C11B C12B C13B 119.49(14)
C11B C12B H12B 120.3
C13B C12B H12B 120.3
C6A C5A C4A 119.26(14)
C6A C5A H5A 120.4
C4A C5A H5A 120.4
C11A C12A C13A 119.78(14)
C11A C12A H12A 120.1
C13A C12A H12A 120.1
C14B C13B C12B 120.94(14)
C14B C13B H13B 119.5
C12B C13B H13B 119.5
O4B C16B H16D 109.5
O4B C16B H16E 109.5
H16D C16B H16E 109.5
O4B C16B H16F 109.5
H16D C16B H16F 109.5
H16E C16B H16F 109.5

loop_
_geom_bond_atom_site_label_1
_geom_bond_atom_site_label_2
_geom_bond_distance
O7B C15B 1.3559(18)
O7B C7B 1.4632(18)
O7A C15A 1.3589(18)
O7A C7A 1.4556(17)
O4A C4A 1.3739(17)
O4A C16A 1.4280(18)
O15A C15A 1.2068(18)
O4B C4B 1.3637(18)
O4B C16B 1.428(2)
O15B C15B 1.2096(18)
C10A C9A 1.395(2)
C10A C11A 1.398(2)
C10A C15A 1.480(2)
C1A C6A 1.389(2)
C1A C2A 1.396(2)
C1A C7A 1.5250(19)
C3A C2A 1.387(2)
C3A C4A 1.390(2)
C3A H3A 0.9300
C8B C9B 1.511(2)
C8B C7B 1.539(2)
C8B C8A 1.5651(19)
C8B H8B 0.9800
C15B C10B 1.488(2)
C9A C14A 1.392(2)
C9A C8A 1.511(2)
C6A C5A 1.389(2)
C6A H6A 0.9300
C7A C8A 1.5359(19)
C7A H7A 0.9800
C5B C6B 1.392(2)
C5B C4B 1.393(2)
C5B H5B 0.9300
C10B C11B 1.395(2)
C10B C9B 1.396(2)
C7B C1B 1.505(2)
C7B H7B 0.9800
C16A H16A 0.9600
C16A H16B 0.9600
C16A H16C 0.9600
C11A C12A 1.381(2)
C11A H11A 0.9300
C4B C3B 1.396(2)
C6B C1B 1.387(2)
C6B H6B 0.9300
C14B C13B 1.385(2)
C14B C9B 1.397(2)
C14B H14B 0.9300
C14A C13A 1.389(2)
C14A H14A 0.9300
C4A C5A 1.394(2)
C2B C3B 1.384(2)
C2B C1B 1.401(2)
C2B H2B 0.9300
C11B C12B 1.383(2)
C11B H11B 0.9300
C2A H2A 0.9300
C3B H3B 0.9300
C8A H8A 0.9800
C13A C12A 1.389(2)
C13A H13A 0.9300
C12B C13B 1.389(2)
C12B H12B 0.9300
C5A H5A 0.9300
C12A H12A 0.9300
C13B H13B 0.9300
C16B H16D 0.9600
C16B H16E 0.9600
C16B H16F 0.9600

loop_
_geom_torsion_atom_site_label_1
_geom_torsion_atom_site_label_2
_geom_torsion_atom_site_label_3
_geom_torsion_atom_site_label_4
_geom_torsion
C7B O7B C15B O15B -165.48(13)
C7B O7B C15B C10B 16.27(18)
C11A C10A C9A C14A 0.7(2)
C15A C10A C9A C14A -175.99(13)
C11A C10A C9A C8A 179.37(12)
C15A C10A C9A C8A 2.66(19)
C2A C1A C6A C5A -1.4(2)
C7A C1A C6A C5A 172.81(14)
C15A O7A C7A C1A -82.40(14)
C15A O7A C7A C8A 45.60(16)
C6A C1A C7A O7A 179.59(12)
C2A C1A C7A O7A -6.49(19)
C6A C1A C7A C8A 53.17(18)
C2A C1A C7A C8A -132.91(14)
O15B C15B C10B C11B 12.2(2)
O7B C15B C10B C11B -169.69(13)
O15B C15B C10B C9B -165.11(14)
O7B C15B C10B C9B 13.0(2)
C15B O7B C7B C1B -178.72(11)
C15B O7B C7B C8B -51.84(16)
C9B C8B C7B O7B 55.48(14)
C8A C8B C7B O7B -74.94(15)
C9B C8B C7B C1B 179.22(12)
C8A C8B C7B C1B 48.81(17)
C7A O7A C15A O15A 172.54(13)
C7A O7A C15A C10A -9.00(18)
C9A C10A C15A O15A 161.59(14)
C11A C10A C15A O15A -15.2(2)
C9A C10A C15A O7A -16.8(2)
C11A C10A C15A O7A 166.45(12)
C9A C10A C11A C12A 0.1(2)
C15A C10A C11A C12A 176.88(13)
C16B O4B C4B C5B -0.5(2)
C16B O4B C4B C3B -179.83(14)
C6B C5B C4B O4B -179.94(14)
C6B C5B C4B C3B -0.7(2)
C4B C5B C6B C1B 0.3(2)
C10A C9A C14A C13A -1.2(2)
C8A C9A C14A C13A -179.79(13)
C16A O4A C4A C3A -179.15(13)
C16A O4A C4A C5A 0.6(2)
C2A C3A C4A O4A 177.30(13)
C2A C3A C4A C5A -2.4(2)
C9B C10B C11B C12B -1.6(2)
C15B C10B C11B C12B -178.91(14)
C5B C6B C1B C2B 0.9(2)
C5B C6B C1B C7B -175.13(14)
C3B C2B C1B C6B -1.8(2)
C3B C2B C1B C7B 174.02(14)
O7B C7B C1B C6B -155.19(12)
C8B C7B C1B C6B 79.51(16)
O7B C7B C1B C2B 29.01(19)
C8B C7B C1B C2B -96.29(17)
C4A C3A C2A C1A 0.7(2)
C6A C1A C2A C3A 1.2(2)
C7A C1A C2A C3A -172.84(13)
C1B C2B C3B C4B 1.5(2)
O4B C4B C3B C2B 179.11(14)
C5B C4B C3B C2B -0.2(2)
C14A C9A C8A C7A -149.07(13)
C10A C9A C8A C7A 32.34(16)
C14A C9A C8A C8B 82.33(16)
C10A C9A C8A C8B -96.26(15)
O7A C7A C8A C9A -55.22(14)
C1A C7A C8A C9A 71.22(14)
O7A C7A C8A C8B 71.20(15)
C1A C7A C8A C8B -162.35(12)
C9B C8B C8A C9A 60.50(16)
C7B C8B C8A C9A -173.23(12)
C9B C8B C8A C7A -64.21(16)
C7B C8B C8A C7A 62.06(16)
C11B C10B C9B C14B 0.3(2)
C15B C10B C9B C14B 177.50(13)
C11B C10B C9B C8B 178.20(13)
C15B C10B C9B C8B -4.6(2)
C13B C14B C9B C10B 1.1(2)
C13B C14B C9B C8B -176.75(13)
C7B C8B C9B C10B -28.65(17)
C8A C8B C9B C10B 101.41(15)
C7B C8B C9B C14B 149.17(13)
C8A C8B C9B C14B -80.77(17)
C9A C14A C13A C12A 0.9(2)
C10B C11B C12B C13B 1.6(2)
C1A C6A C5A C4A -0.3(2)
O4A C4A C5A C6A -177.47(14)
C3A C4A C5A C6A 2.2(2)
C10A C11A C12A C13A -0.5(2)
C14A C13A C12A C11A 0.0(2)
C9B C14B C13B C12B -1.2(2)
C11B C12B C13B C14B -0.2(2)
